data_7046820
loop_
_publ_author_name
'Zi\'o\/lkowska, Aleksandra'
'Szynkiewicz, Natalia'
'Wi\'sniewska, Aleksandra'
'Pikies, Jerzy'
'Ponikiewski, \/Lukasz'

_publ_section_title
;
 Reactions of (Ph)tBuP-P(SiMe<sub>3</sub>)Li&#x00B7;3THF with
 [(PNP)TiCl<sub>2</sub>] and
 [<sup>Me</sup>NacNacTiCl<sub>2</sub>&#x00B7;THF]: synthesis of first PNP
 titanium(iv) complex with the phosphanylphosphinidene ligand
 [(PNP)Ti(Cl){\h<sup>2</sup>-P-P(Ph)tBu}].
;
_journal_issue 29
_journal_name_full 'Dalton transactions (Cambridge, England : 2003)'
_journal_page_first 9733
_journal_page_last 9741
_journal_paper_doi 10.1039/c8dt01833b
_journal_volume 47
_journal_year 2018
_chemical_compound_source 'synthesis as described'
_chemical_formula_moiety 'C36 H54 Cl N P4 Ti'
_chemical_formula_sum 'C36 H54 Cl N P4 Ti'
_chemical_formula_weight 708.03
_chemical_properties_physical Air-sensitive,Moisture-sensitive,Oxygen-sensitive
_space_group_IT_number 14
_space_group_name_Hall '-P 2yn'
_space_group_name_H-M_alt 'P 1 21/n 1'
_symmetry_cell_setting monoclinic
_symmetry_Int_Tables_number 14
_symmetry_space_group_name_Hall '-P 2yn'
_symmetry_space_group_name_H-M 'P 1 21/n 1'
_atom_sites_solution_hydrogens geom
_audit_creation_date 2017-04-05T10:19:24-00:00
_audit_creation_method 'WinGX routine CIF_UPDATE'
_audit_update_record
;
2018-01-23 deposited with the CCDC.
2018-06-21 downloaded from the CCDC.
;
_cell_angle_alpha 90
_cell_angle_beta 99.206(7)
_cell_angle_gamma 90
_cell_formula_units_Z 4
_cell_length_a 11.9613(8)
_cell_length_b 15.7093(13)
_cell_length_c 20.8473(15)
_cell_measurement_reflns_used 3436
_cell_measurement_temperature 120(2)
_cell_measurement_theta_max 28.5488
_cell_measurement_theta_min 2.1528
_cell_volume 3866.8(5)
_computing_cell_refinement
;
        CrysAlisPro, Agilent Technologies,
        Version 1.171.35.15 (release 03-08-2011 CrysAlis171 .NET)
        (compiled Aug  3 2011,13:03:54)
;
_computing_data_collection
;
        CrysAlisPro, Agilent Technologies,
        Version 1.171.35.15 (release 03-08-2011 CrysAlis171 .NET)
        (compiled Aug  3 2011,13:03:54)
;
_computing_data_reduction
;
        CrysAlisPro, Agilent Technologies,
        Version 1.171.35.15 (release 03-08-2011 CrysAlis171 .NET)
        (compiled Aug  3 2011,13:03:54)
;
_computing_molecular_graphics 'Ortep for Windows (Farrugia, 2012)'
_computing_publication_material 'WinGX publication routines (Farrugia, 2012)'
_computing_structure_refinement 'SHELXL-2013 (Sheldrick, 2013)'
_diffrn_ambient_temperature 120(2)
_diffrn_detector_area_resol_mean 8.1883
_diffrn_measured_fraction_theta_full 0.999
_diffrn_measured_fraction_theta_max 0.974
_diffrn_measurement_device_type 'Xcalibur, Sapphire2, large Be window'
_diffrn_measurement_method '\w scans'
_diffrn_orient_matrix_UB_11 -0.0431441
_diffrn_orient_matrix_UB_12 -0.0083305
_diffrn_orient_matrix_UB_13 0.0188967
_diffrn_orient_matrix_UB_21 -0.039433
_diffrn_orient_matrix_UB_22 -0.0064144
_diffrn_orient_matrix_UB_23 -0.028822
_diffrn_orient_matrix_UB_31 0.0139177
_diffrn_orient_matrix_UB_32 -0.0439386
_diffrn_orient_matrix_UB_33 0.0006354
_diffrn_radiation_monochromator graphite
_diffrn_radiation_type MoK\a
_diffrn_radiation_wavelength 0.71073
_diffrn_reflns_av_R_equivalents 0.0592
_diffrn_reflns_av_unetI/netI 0.1874
_diffrn_reflns_Laue_measured_fraction_full 0.999
_diffrn_reflns_Laue_measured_fraction_max 0.974
_diffrn_reflns_limit_h_max 14
_diffrn_reflns_limit_h_min -15
_diffrn_reflns_limit_k_max 20
_diffrn_reflns_limit_k_min -13
_diffrn_reflns_limit_l_max 26
_diffrn_reflns_limit_l_min -21
_diffrn_reflns_number 16384
_diffrn_reflns_point_group_measured_fraction_full 0.999
_diffrn_reflns_point_group_measured_fraction_max 0.974
_diffrn_reflns_theta_full 25.242
_diffrn_reflns_theta_max 26.997
_diffrn_reflns_theta_min 2.158
_exptl_absorpt_coefficient_mu 0.481
_exptl_absorpt_correction_T_max 1
_exptl_absorpt_correction_T_min 0.7741
_exptl_absorpt_correction_type multi-scan
_exptl_absorpt_process_details
;
        CrysAlisPro, Agilent Technologies,
        Version 1.171.35.15 (release 03-08-2011 CrysAlis171 .NET)
        (compiled Aug  3 2011,13:03:54)
        Empirical absorption correction using spherical harmonics,
 implemented in SCALE3 ABSPACK scaling algorithm.
;
_exptl_crystal_colour red
_exptl_crystal_density_diffrn 1.216
_exptl_crystal_description block
_exptl_crystal_F_000 1504
_exptl_crystal_size_max 0.24
_exptl_crystal_size_mid 0.24
_exptl_crystal_size_min 0.23
_refine_diff_density_max 1.273
_refine_diff_density_min -0.724
_refine_diff_density_rms 0.109
_refine_ls_extinction_method none
_refine_ls_goodness_of_fit_ref 1.049
_refine_ls_hydrogen_treatment constr
_refine_ls_matrix_type full
_refine_ls_number_parameters 388
_refine_ls_number_reflns 8224
_refine_ls_number_restraints 0
_refine_ls_restrained_S_all 1.049
_refine_ls_R_factor_all 0.1175
_refine_ls_R_factor_gt 0.0726
_refine_ls_shift/su_max 0.004
_refine_ls_shift/su_mean 0.001
_refine_ls_structure_factor_coef Fsqd
_refine_ls_weighting_details
;
 w=1/[\s^2^(Fo^2^)+(0.0894P)^2^+5.0935P]
 where P=(Fo^2^+2Fc^2^)/3
;
_refine_ls_weighting_scheme calc
_refine_ls_wR_factor_gt 0.177
_refine_ls_wR_factor_ref 0.2219
_reflns_Friedel_coverage 0
_reflns_number_gt 5308
_reflns_number_total 8224
_reflns_threshold_expression 'I > 2\s(I)'
_cod_data_source_file c8dt01833b2.cif
_cod_data_source_block lp4_15
_cod_depositor_comments 'Adding full bibliography for 7046819--7046822.cif.'
_cod_original_sg_symbol_H-M 'P 21/n'
_cod_database_code 7046820
_shelx_estimated_absorpt_t_min 0.893
_shelx_estimated_absorpt_t_max 0.898

loop_
_symmetry_equiv_pos_as_xyz
'x, y, z'
'-x+1/2, y+1/2, -z+1/2'
'-x, -y, -z'
'x-1/2, -y-1/2, z-1/2'

loop_
_atom_site_label
_atom_site_type_symbol
_atom_site_fract_x
_atom_site_fract_y
_atom_site_fract_z
_atom_site_U_iso_or_equiv
_atom_site_adp_type
_atom_site_occupancy
_atom_site_site_symmetry_order
_atom_site_calc_flag
_atom_site_refinement_flags_posn
_atom_site_refinement_flags_adp
C1 C 0.5312(4) 0.7842(3) 0.3453(2) 0.0301(10) Uani 1 1 d . .
C2 C 0.4196(3) 0.8163(3) 0.3251(2) 0.0266(9) Uani 1 1 d . .
C3 C 0.3910(4) 0.8973(3) 0.3458(2) 0.0318(10) Uani 1 1 d . .
H3 H 0.316388 0.918016 0.332104 0.038 Uiso 1 1 calc R U
C4 C 0.4687(4) 0.9487(3) 0.3858(2) 0.0316(10) Uani 1 1 d . .
C5 C 0.5783(4) 0.9160(3) 0.4043(2) 0.0345(11) Uani 1 1 d . .
H5 H 0.633236 0.949446 0.431112 0.041 Uiso 1 1 calc R U
C6 C 0.6088(4) 0.8359(3) 0.3845(2) 0.0333(11) Uani 1 1 d . .
H6 H 0.683888 0.816074 0.397891 0.040 Uiso 1 1 calc R U
C7 C 0.4363(4) 1.0376(3) 0.4057(3) 0.0424(12) Uani 1 1 d . .
H7A H 0.501022 1.063721 0.433495 0.064 Uiso 1 1 calc R U
H7B H 0.414764 1.072603 0.366745 0.064 Uiso 1 1 calc R U
H7C H 0.372276 1.033646 0.429568 0.064 Uiso 1 1 calc R U
C8 C 0.6272(4) 0.6486(3) 0.3671(2) 0.0301(10) Uani 1 1 d . .
C9 C 0.6257(4) 0.6525(3) 0.4352(2) 0.0362(11) Uani 1 1 d . .
H9 H 0.579194 0.693141 0.451934 0.043 Uiso 1 1 calc R U
C10 C 0.6924(4) 0.5967(3) 0.4776(2) 0.0377(11) Uani 1 1 d . .
H10 H 0.688982 0.600030 0.522700 0.045 Uiso 1 1 calc R U
C11 C 0.7634(4) 0.5367(3) 0.4561(2) 0.0383(12) Uani 1 1 d . .
C12 C 0.7630(4) 0.5316(3) 0.3888(2) 0.0356(11) Uani 1 1 d . .
H12 H 0.809793 0.490494 0.372755 0.043 Uiso 1 1 calc R U
C13 C 0.6963(4) 0.5848(3) 0.3449(2) 0.0300(10) Uani 1 1 d . .
C14 C 0.8390(5) 0.4796(4) 0.5036(3) 0.0498(14) Uani 1 1 d . .
H14A H 0.882523 0.441730 0.479469 0.075 Uiso 1 1 calc R U
H14B H 0.891177 0.514784 0.533540 0.075 Uiso 1 1 calc R U
H14C H 0.792108 0.445449 0.528290 0.075 Uiso 1 1 calc R U
C15 C 0.2489(4) 0.6786(3) 0.3145(3) 0.0427(13) Uani 1 1 d . .
H15 H 0.203519 0.638911 0.283003 0.051 Uiso 1 1 calc R U
C16 C 0.3281(5) 0.6241(4) 0.3622(3) 0.0518(15) Uani 1 1 d . .
H16A H 0.381077 0.593838 0.339003 0.078 Uiso 1 1 calc R U
H16B H 0.370612 0.660670 0.395675 0.078 Uiso 1 1 calc R U
H16C H 0.283659 0.582797 0.382781 0.078 Uiso 1 1 calc R U
C17 C 0.1636(5) 0.7275(4) 0.3505(3) 0.0575(16) Uani 1 1 d . .
H17A H 0.113227 0.762262 0.319197 0.086 Uiso 1 1 calc R U
H17B H 0.118537 0.686580 0.370981 0.086 Uiso 1 1 calc R U
H17C H 0.205489 0.764453 0.383876 0.086 Uiso 1 1 calc R U
C18 C 0.2212(4) 0.8214(3) 0.2226(3) 0.0422(13) Uani 1 1 d . .
H18 H 0.180455 0.847393 0.256106 0.051 Uiso 1 1 calc R U
C19 C 0.1333(4) 0.7683(4) 0.1770(3) 0.0580(17) Uani 1 1 d . .
H19A H 0.105349 0.721942 0.201613 0.087 Uiso 1 1 calc R U
H19B H 0.069809 0.804862 0.158558 0.087 Uiso 1 1 calc R U
H19C H 0.168884 0.744411 0.141784 0.087 Uiso 1 1 calc R U
C20 C 0.2678(5) 0.8951(3) 0.1864(3) 0.0487(14) Uani 1 1 d . .
H20A H 0.323165 0.927295 0.216711 0.073 Uiso 1 1 calc R U
H20B H 0.304541 0.872234 0.151282 0.073 Uiso 1 1 calc R U
H20C H 0.205466 0.932685 0.168056 0.073 Uiso 1 1 calc R U
C21 C 0.6651(4) 0.4567(3) 0.2440(2) 0.0359(11) Uani 1 1 d . .
H21 H 0.739605 0.430234 0.261938 0.043 Uiso 1 1 calc R U
C22 C 0.5744(4) 0.4185(3) 0.2802(3) 0.0426(13) Uani 1 1 d . .
H22A H 0.592761 0.432180 0.326521 0.064 Uiso 1 1 calc R U
H22B H 0.500197 0.442376 0.262478 0.064 Uiso 1 1 calc R U
H22C H 0.572538 0.356530 0.274545 0.064 Uiso 1 1 calc R U
C23 C 0.6391(5) 0.4364(3) 0.1704(3) 0.0460(13) Uani 1 1 d . .
H23A H 0.697996 0.461391 0.148558 0.069 Uiso 1 1 calc R U
H23B H 0.637665 0.374576 0.164131 0.069 Uiso 1 1 calc R U
H23C H 0.565323 0.460423 0.152064 0.069 Uiso 1 1 calc R U
C24 C 0.8162(4) 0.6035(3) 0.2326(2) 0.0330(11) Uani 1 1 d . .
H24 H 0.804698 0.603007 0.183998 0.040 Uiso 1 1 calc R U
C25 C 0.8433(4) 0.6960(3) 0.2540(3) 0.0555(16) Uani 1 1 d . .
H25A H 0.778075 0.732358 0.238304 0.083 Uiso 1 1 calc R U
H25B H 0.859843 0.698721 0.301538 0.083 Uiso 1 1 calc R U
H25C H 0.909327 0.715847 0.235790 0.083 Uiso 1 1 calc R U
C26 C 0.9149(4) 0.5439(3) 0.2557(3) 0.0432(13) Uani 1 1 d . .
H26A H 0.894566 0.485764 0.241187 0.065 Uiso 1 1 calc R U
H26B H 0.981573 0.562321 0.237496 0.065 Uiso 1 1 calc R U
H26C H 0.932090 0.545195 0.303244 0.065 Uiso 1 1 calc R U
C27 C 0.6774(4) 0.6947(3) 0.0775(2) 0.0361(11) Uani 1 1 d . .
C28 C 0.7449(4) 0.7674(3) 0.0802(3) 0.0432(13) Uani 1 1 d . .
H28 H 0.725238 0.816169 0.102855 0.052 Uiso 1 1 calc R U
C29 C 0.8415(5) 0.7695(4) 0.0497(3) 0.0513(15) Uani 1 1 d . .
H29 H 0.887881 0.818922 0.052827 0.062 Uiso 1 1 calc R U
C30 C 0.8688(5) 0.6994(4) 0.0153(3) 0.0536(16) Uani 1 1 d . .
H30 H 0.932656 0.701089 -0.006487 0.064 Uiso 1 1 calc R U
C31 C 0.8024(5) 0.6265(4) 0.0127(3) 0.0499(14) Uani 1 1 d . .
H31 H 0.821111 0.578327 -0.010982 0.060 Uiso 1 1 calc R U
C32 C 0.7095(4) 0.6235(3) 0.0443(2) 0.0392(12) Uani 1 1 d . .
H32 H 0.666788 0.572446 0.043537 0.047 Uiso 1 1 calc R U
C33 C 0.4326(4) 0.6941(3) 0.0344(2) 0.0397(12) Uani 1 1 d . .
C34 C 0.4586(5) 0.7622(4) -0.0142(3) 0.0571(17) Uani 1 1 d . .
H34A H 0.463147 0.818191 0.006686 0.086 Uiso 1 1 calc R U
H34B H 0.530986 0.749066 -0.028359 0.086 Uiso 1 1 calc R U
H34C H 0.398180 0.762569 -0.052024 0.086 Uiso 1 1 calc R U
C35 C 0.4245(5) 0.6049(4) 0.0042(3) 0.0615(17) Uani 1 1 d . .
H35A H 0.407891 0.563343 0.036474 0.092 Uiso 1 1 calc R U
H35B H 0.363756 0.603866 -0.033422 0.092 Uiso 1 1 calc R U
H35C H 0.496562 0.590363 -0.009757 0.092 Uiso 1 1 calc R U
C36 C 0.3175(4) 0.7136(3) 0.0555(2) 0.0411(12) Uani 1 1 d . .
H36A H 0.319827 0.770451 0.075106 0.062 Uiso 1 1 calc R U
H36B H 0.257625 0.711680 0.017527 0.062 Uiso 1 1 calc R U
H36C H 0.301993 0.671172 0.087399 0.062 Uiso 1 1 calc R U
Cl1 Cl 0.36890(8) 0.55859(7) 0.19368(5) 0.0277(3) Uani 1 1 d . .
Ti1 Ti 0.50095(6) 0.67475(5) 0.22533(4) 0.0273(2) Uani 1 1 d . .
P1 P 0.53276(11) 0.80173(8) 0.17113(6) 0.0345(3) Uani 1 1 d . .
P2 P 0.54278(10) 0.69366(8) 0.11074(6) 0.0306(3) Uani 1 1 d . .
P3 P 0.33059(10) 0.74996(8) 0.26625(6) 0.0316(3) Uani 1 1 d . .
P4 P 0.67756(9) 0.57355(7) 0.25696(6) 0.0279(3) Uani 1 1 d . .
N1 N 0.5590(3) 0.7023(2) 0.32153(18) 0.0288(8) Uani 1 1 d . .

loop_
_atom_site_aniso_label
_atom_site_aniso_U_11
_atom_site_aniso_U_22
_atom_site_aniso_U_33
_atom_site_aniso_U_23
_atom_site_aniso_U_13
_atom_site_aniso_U_12
C1 0.031(2) 0.032(3) 0.029(2) 0.000(2) 0.009(2) 0.0004(19)
C2 0.027(2) 0.027(2) 0.026(2) 0.0001(19) 0.0039(18) -0.0018(18)
C3 0.032(2) 0.031(3) 0.033(3) 0.001(2) 0.006(2) 0.004(2)
C4 0.036(2) 0.031(3) 0.028(2) -0.003(2) 0.007(2) 0.000(2)
C5 0.040(3) 0.032(3) 0.031(3) -0.005(2) 0.002(2) -0.010(2)
C6 0.029(2) 0.035(3) 0.034(3) -0.003(2) 0.002(2) 0.004(2)
C7 0.047(3) 0.029(3) 0.050(3) -0.008(2) 0.005(2) 0.001(2)
C8 0.028(2) 0.028(3) 0.033(3) 0.001(2) 0.0020(19) -0.0029(18)
C9 0.047(3) 0.031(3) 0.030(3) 0.000(2) 0.004(2) 0.006(2)
C10 0.051(3) 0.036(3) 0.024(2) 0.001(2) 0.002(2) -0.005(2)
C11 0.040(3) 0.035(3) 0.038(3) 0.007(2) -0.002(2) -0.001(2)
C12 0.040(3) 0.029(3) 0.036(3) 0.000(2) 0.003(2) 0.003(2)
C13 0.031(2) 0.028(2) 0.031(3) 0.004(2) 0.0056(19) 0.0029(19)
C14 0.057(3) 0.045(3) 0.045(3) 0.013(3) 0.000(3) 0.009(3)
C15 0.035(3) 0.049(3) 0.046(3) -0.016(3) 0.013(2) -0.011(2)
C16 0.058(3) 0.042(3) 0.060(4) 0.008(3) 0.025(3) -0.009(3)
C17 0.047(3) 0.070(4) 0.060(4) -0.012(3) 0.021(3) -0.003(3)
C18 0.032(2) 0.044(3) 0.047(3) -0.012(3) -0.002(2) 0.010(2)
C19 0.036(3) 0.070(4) 0.063(4) -0.022(3) -0.007(3) 0.012(3)
C20 0.053(3) 0.039(3) 0.049(3) -0.001(3) -0.008(3) 0.016(3)
C21 0.039(3) 0.030(3) 0.040(3) -0.002(2) 0.007(2) 0.004(2)
C22 0.049(3) 0.031(3) 0.048(3) 0.002(2) 0.008(3) -0.011(2)
C23 0.053(3) 0.038(3) 0.047(3) -0.008(3) 0.009(3) 0.005(2)
C24 0.032(2) 0.035(3) 0.032(3) 0.004(2) 0.007(2) 0.001(2)
C25 0.035(3) 0.038(3) 0.093(5) 0.010(3) 0.010(3) -0.007(2)
C26 0.035(3) 0.043(3) 0.053(3) 0.010(3) 0.010(2) 0.006(2)
C27 0.039(3) 0.040(3) 0.030(3) 0.004(2) 0.008(2) 0.000(2)
C28 0.047(3) 0.040(3) 0.043(3) 0.004(3) 0.010(2) 0.003(2)
C29 0.041(3) 0.053(4) 0.059(4) 0.011(3) 0.008(3) -0.006(3)
C30 0.043(3) 0.060(4) 0.064(4) 0.019(3) 0.024(3) 0.013(3)
C31 0.052(3) 0.052(4) 0.049(3) 0.014(3) 0.019(3) 0.014(3)
C32 0.047(3) 0.032(3) 0.040(3) 0.004(2) 0.011(2) 0.007(2)
C33 0.043(3) 0.045(3) 0.030(3) 0.000(2) 0.004(2) 0.006(2)
C34 0.047(3) 0.080(5) 0.044(3) 0.027(3) 0.008(3) 0.003(3)
C35 0.063(4) 0.061(4) 0.053(4) -0.025(3) -0.017(3) 0.011(3)
C36 0.036(3) 0.049(3) 0.037(3) 0.008(2) 0.000(2) 0.004(2)
Cl1 0.0266(5) 0.0249(6) 0.0309(6) -0.0019(4) 0.0027(4) -0.0025(4)
Ti1 0.0284(4) 0.0267(5) 0.0264(5) -0.0023(3) 0.0031(3) 0.0011(3)
P1 0.0409(7) 0.0302(7) 0.0327(7) -0.0027(5) 0.0071(6) -0.0012(5)
P2 0.0326(6) 0.0310(7) 0.0281(7) -0.0010(5) 0.0041(5) 0.0015(5)
P3 0.0283(6) 0.0312(7) 0.0354(7) -0.0068(5) 0.0051(5) -0.0004(5)
P4 0.0297(6) 0.0245(6) 0.0294(7) -0.0011(5) 0.0044(5) 0.0009(5)
N1 0.0340(19) 0.021(2) 0.030(2) -0.0029(16) 0.0018(17) 0.0044(15)

loop_
_atom_type_symbol
_atom_type_description
_atom_type_scat_dispersion_real
_atom_type_scat_dispersion_imag
_atom_type_scat_source
C C 0.0033 0.0016 'International Tables Vol C Tables 4.2.6.8 and 6.1.1.4'
H H 0 0 'International Tables Vol C Tables 4.2.6.8 and 6.1.1.4'
Cl Cl 0.1484 0.1585 'International Tables Vol C Tables 4.2.6.8 and 6.1.1.4'
Ti Ti 0.2776 0.4457 'International Tables Vol C Tables 4.2.6.8 and 6.1.1.4'
P P 0.1023 0.0942 'International Tables Vol C Tables 4.2.6.8 and 6.1.1.4'
N N 0.0061 0.0033 'International Tables Vol C Tables 4.2.6.8 and 6.1.1.4'

loop_
_geom_angle_atom_site_label_1
_geom_angle_atom_site_label_2
_geom_angle_atom_site_label_3
_geom_angle
C6 C1 C2 118.0(4)
C6 C1 N1 123.7(4)
C2 C1 N1 118.2(4)
C3 C2 C1 119.6(4)
C3 C2 P3 125.6(3)
C1 C2 P3 114.5(3)
C4 C3 C2 122.3(4)
C4 C3 H3 118.8
C2 C3 H3 118.8
C3 C4 C5 117.0(4)
C3 C4 C7 121.1(4)
C5 C4 C7 121.8(4)
C6 C5 C4 121.8(4)
C6 C5 H5 119.1
C4 C5 H5 119.1
C5 C6 C1 121.3(4)
C5 C6 H6 119.3
C1 C6 H6 119.3
C4 C7 H7A 109.5
C4 C7 H7B 109.5
H7A C7 H7B 109.5
C4 C7 H7C 109.5
H7A C7 H7C 109.5
H7B C7 H7C 109.5
C13 C8 C9 117.0(4)
C13 C8 N1 120.1(4)
C9 C8 N1 122.8(4)
C10 C9 C8 120.4(4)
C10 C9 H9 119.8
C8 C9 H9 119.8
C11 C10 C9 122.5(5)
C11 C10 H10 118.7
C9 C10 H10 118.7
C10 C11 C12 117.1(5)
C10 C11 C14 121.4(5)
C12 C11 C14 121.5(5)
C13 C12 C11 122.2(4)
C13 C12 H12 118.9
C11 C12 H12 118.9
C12 C13 C8 120.7(4)
C12 C13 P4 124.7(4)
C8 C13 P4 114.3(3)
C11 C14 H14A 109.5
C11 C14 H14B 109.5
H14A C14 H14B 109.5
C11 C14 H14C 109.5
H14A C14 H14C 109.5
H14B C14 H14C 109.5
C16 C15 C17 110.4(5)
C16 C15 P3 111.2(3)
C17 C15 P3 113.5(4)
C16 C15 H15 107.1
C17 C15 H15 107.1
P3 C15 H15 107.1
C15 C16 H16A 109.5
C15 C16 H16B 109.5
H16A C16 H16B 109.5
C15 C16 H16C 109.5
H16A C16 H16C 109.5
H16B C16 H16C 109.5
C15 C17 H17A 109.5
C15 C17 H17B 109.5
H17A C17 H17B 109.5
C15 C17 H17C 109.5
H17A C17 H17C 109.5
H17B C17 H17C 109.5
C20 C18 C19 111.6(5)
C20 C18 P3 114.5(3)
C19 C18 P3 109.5(4)
C20 C18 H18 106.9
C19 C18 H18 106.9
P3 C18 H18 106.9
C18 C19 H19A 109.5
C18 C19 H19B 109.5
H19A C19 H19B 109.5
C18 C19 H19C 109.5
H19A C19 H19C 109.5
H19B C19 H19C 109.5
C18 C20 H20A 109.5
C18 C20 H20B 109.5
H20A C20 H20B 109.5
C18 C20 H20C 109.5
H20A C20 H20C 109.5
H20B C20 H20C 109.5
C22 C21 C23 111.1(4)
C22 C21 P4 111.1(3)
C23 C21 P4 110.2(3)
C22 C21 H21 108.1
C23 C21 H21 108.1
P4 C21 H21 108.1
C21 C22 H22A 109.5
C21 C22 H22B 109.5
H22A C22 H22B 109.5
C21 C22 H22C 109.5
H22A C22 H22C 109.5
H22B C22 H22C 109.5
C21 C23 H23A 109.5
C21 C23 H23B 109.5
H23A C23 H23B 109.5
C21 C23 H23C 109.5
H23A C23 H23C 109.5
H23B C23 H23C 109.5
C26 C24 C25 111.8(4)
C26 C24 P4 115.8(3)
C25 C24 P4 108.3(3)
C26 C24 H24 106.8
C25 C24 H24 106.8
P4 C24 H24 106.8
C24 C25 H25A 109.5
C24 C25 H25B 109.5
H25A C25 H25B 109.5
C24 C25 H25C 109.5
H25A C25 H25C 109.5
H25B C25 H25C 109.5
C24 C26 H26A 109.5
C24 C26 H26B 109.5
H26A C26 H26B 109.5
C24 C26 H26C 109.5
H26A C26 H26C 109.5
H26B C26 H26C 109.5
C28 C27 C32 118.0(4)
C28 C27 P2 121.7(4)
C32 C27 P2 120.1(4)
C27 C28 C29 121.0(5)
C27 C28 H28 119.5
C29 C28 H28 119.5
C30 C29 C28 119.7(5)
C30 C29 H29 120.2
C28 C29 H29 120.2
C29 C30 C31 119.8(5)
C29 C30 H30 120.1
C31 C30 H30 120.1
C32 C31 C30 120.5(5)
C32 C31 H31 119.7
C30 C31 H31 119.7
C31 C32 C27 121.0(5)
C31 C32 H32 119.5
C27 C32 H32 119.5
C35 C33 C34 111.8(5)
C35 C33 C36 107.3(5)
C34 C33 C36 109.5(4)
C35 C33 P2 109.3(4)
C34 C33 P2 111.7(4)
C36 C33 P2 107.0(3)
C33 C34 H34A 109.5
C33 C34 H34B 109.5
H34A C34 H34B 109.5
C33 C34 H34C 109.5
H34A C34 H34C 109.5
H34B C34 H34C 109.5
C33 C35 H35A 109.5
C33 C35 H35B 109.5
H35A C35 H35B 109.5
C33 C35 H35C 109.5
H35A C35 H35C 109.5
H35B C35 H35C 109.5
C33 C36 H36A 109.5
C33 C36 H36B 109.5
H36A C36 H36B 109.5
C33 C36 H36C 109.5
H36A C36 H36C 109.5
H36B C36 H36C 109.5
N1 Ti1 P1 103.52(11)
N1 Ti1 Cl1 121.62(11)
P1 Ti1 Cl1 130.77(5)
N1 Ti1 P2 143.70(11)
P1 Ti1 P2 51.45(4)
Cl1 Ti1 P2 92.85(5)
N1 Ti1 P3 75.28(10)
P1 Ti1 P3 88.16(5)
Cl1 Ti1 P3 85.49(4)
P2 Ti1 P3 122.43(5)
N1 Ti1 P4 75.66(10)
P1 Ti1 P4 116.47(5)
Cl1 Ti1 P4 94.29(4)
P2 Ti1 P4 92.02(4)
P3 Ti1 P4 145.54(5)
P2 P1 Ti1 68.69(5)
C27 P2 C33 102.4(2)
C27 P2 P1 110.43(17)
C33 P2 P1 113.33(17)
C27 P2 Ti1 131.90(17)
C33 P2 Ti1 125.15(16)
P1 P2 Ti1 59.85(5)
C2 P3 C18 106.0(2)
C2 P3 C15 106.2(2)
C18 P3 C15 103.7(2)
C2 P3 Ti1 94.40(14)
C18 P3 Ti1 129.89(18)
C15 P3 Ti1 113.82(17)
C13 P4 C21 103.7(2)
C13 P4 C24 106.1(2)
C21 P4 C24 105.2(2)
C13 P4 Ti1 99.08(14)
C21 P4 Ti1 121.06(16)
C24 P4 Ti1 119.27(15)
C8 N1 C1 116.1(4)
C8 N1 Ti1 126.3(3)
C1 N1 Ti1 117.6(3)

loop_
_geom_bond_atom_site_label_1
_geom_bond_atom_site_label_2
_geom_bond_distance
C1 C6 1.395(6)
C1 C2 1.427(6)
C1 N1 1.436(6)
C2 C3 1.402(6)
C2 P3 1.819(5)
C3 C4 1.401(6)
C3 H3 0.9500
C4 C5 1.404(6)
C4 C7 1.525(6)
C5 C6 1.390(6)
C5 H5 0.9500
C6 H6 0.9500
C7 H7A 0.9800
C7 H7B 0.9800
C7 H7C 0.9800
C8 C13 1.423(6)
C8 C9 1.424(6)
C8 N1 1.425(6)
C9 C10 1.399(7)
C9 H9 0.9500
C10 C11 1.390(7)
C10 H10 0.9500
C11 C12 1.404(7)
C11 C14 1.522(7)
C12 C13 1.393(6)
C12 H12 0.9500
C13 P4 1.820(5)
C14 H14A 0.9800
C14 H14B 0.9800
C14 H14C 0.9800
C15 C16 1.523(8)
C15 C17 1.562(7)
C15 P3 1.881(5)
C15 H15 1.0000
C16 H16A 0.9800
C16 H16B 0.9800
C16 H16C 0.9800
C17 H17A 0.9800
C17 H17B 0.9800
C17 H17C 0.9800
C18 C20 1.535(8)
C18 C19 1.545(7)
C18 P3 1.848(5)
C18 H18 1.0000
C19 H19A 0.9800
C19 H19B 0.9800
C19 H19C 0.9800
C20 H20A 0.9800
C20 H20B 0.9800
C20 H20C 0.9800
C21 C22 1.539(6)
C21 C23 1.548(7)
C21 P4 1.858(5)
C21 H21 1.0000
C22 H22A 0.9800
C22 H22B 0.9800
C22 H22C 0.9800
C23 H23A 0.9800
C23 H23B 0.9800
C23 H23C 0.9800
C24 C26 1.524(6)
C24 C25 1.540(7)
C24 P4 1.870(4)
C24 H24 1.0000
C25 H25A 0.9800
C25 H25B 0.9800
C25 H25C 0.9800
C26 H26A 0.9800
C26 H26B 0.9800
C26 H26C 0.9800
C27 C28 1.395(7)
C27 C32 1.401(7)
C27 P2 1.851(5)
C28 C29 1.405(7)
C28 H28 0.9500
C29 C30 1.381(8)
C29 H29 0.9500
C30 C31 1.390(8)
C30 H30 0.9500
C31 C32 1.380(7)
C31 H31 0.9500
C32 H32 0.9500
C33 C35 1.534(8)
C33 C34 1.539(7)
C33 C36 1.542(7)
C33 P2 1.897(5)
C34 H34A 0.9800
C34 H34B 0.9800
C34 H34C 0.9800
C35 H35A 0.9800
C35 H35B 0.9800
C35 H35C 0.9800
C36 H36A 0.9800
C36 H36B 0.9800
C36 H36C 0.9800
Cl1 Ti1 2.4344(13)
Ti1 N1 2.061(4)
Ti1 P1 2.3533(15)
Ti1 P2 2.5353(15)
Ti1 P3 2.6139(14)
Ti1 P4 2.6418(14)
P1 P2 2.1284(17)

loop_
_geom_torsion_atom_site_label_1
_geom_torsion_atom_site_label_2
_geom_torsion_atom_site_label_3
_geom_torsion_atom_site_label_4
_geom_torsion
C6 C1 C2 C3 -0.9(6)
N1 C1 C2 C3 -177.9(4)
C6 C1 C2 P3 172.7(3)
N1 C1 C2 P3 -4.3(5)
C1 C2 C3 C4 0.1(7)
P3 C2 C3 C4 -172.7(3)
C2 C3 C4 C5 0.6(7)
C2 C3 C4 C7 178.0(4)
C3 C4 C5 C6 -0.6(7)
C7 C4 C5 C6 -178.0(4)
C4 C5 C6 C1 -0.2(7)
C2 C1 C6 C5 0.9(7)
N1 C1 C6 C5 177.8(4)
C13 C8 C9 C10 1.7(7)
N1 C8 C9 C10 178.4(4)
C8 C9 C10 C11 0.9(8)
C9 C10 C11 C12 -2.3(7)
C9 C10 C11 C14 177.1(5)
C10 C11 C12 C13 1.0(7)
C14 C11 C12 C13 -178.4(5)
C11 C12 C13 C8 1.6(7)
C11 C12 C13 P4 -171.9(4)
C9 C8 C13 C12 -2.9(7)
N1 C8 C13 C12 -179.7(4)
C9 C8 C13 P4 171.3(3)
N1 C8 C13 P4 -5.5(5)
C32 C27 C28 C29 0.8(8)
P2 C27 C28 C29 -174.3(4)
C27 C28 C29 C30 1.6(8)
C28 C29 C30 C31 -2.0(9)
C29 C30 C31 C32 -0.1(9)
C30 C31 C32 C27 2.5(8)
C28 C27 C32 C31 -2.8(8)
P2 C27 C32 C31 172.4(4)
C28 C27 P2 C33 106.6(5)
C32 C27 P2 C33 -68.4(4)
C28 C27 P2 P1 -14.4(5)
C32 C27 P2 P1 170.6(4)
C28 C27 P2 Ti1 -81.7(5)
C32 C27 P2 Ti1 103.3(4)
C35 C33 P2 C27 76.5(4)
C34 C33 P2 C27 -47.7(4)
C36 C33 P2 C27 -167.5(4)
C35 C33 P2 P1 -164.5(3)
C34 C33 P2 P1 71.3(4)
C36 C33 P2 P1 -48.6(4)
C35 C33 P2 Ti1 -95.9(4)
C34 C33 P2 Ti1 139.8(3)
C36 C33 P2 Ti1 20.0(4)
C3 C2 P3 C18 16.9(4)
C1 C2 P3 C18 -156.3(3)
C3 C2 P3 C15 -93.0(4)
C1 C2 P3 C15 93.8(4)
C3 C2 P3 Ti1 150.6(4)
C1 C2 P3 Ti1 -22.6(3)
C20 C18 P3 C2 60.2(4)
C19 C18 P3 C2 -173.5(4)
C20 C18 P3 C15 171.9(4)
C19 C18 P3 C15 -61.8(4)
C20 C18 P3 Ti1 -49.9(5)
C19 C18 P3 Ti1 76.4(4)
C16 C15 P3 C2 -59.4(4)
C17 C15 P3 C2 65.8(4)
C16 C15 P3 C18 -170.9(4)
C17 C15 P3 C18 -45.7(5)
C16 C15 P3 Ti1 43.1(4)
C17 C15 P3 Ti1 168.3(3)
C12 C13 P4 C21 40.4(4)
C8 C13 P4 C21 -133.4(3)
C12 C13 P4 C24 -70.2(4)
C8 C13 P4 C24 115.9(3)
C12 C13 P4 Ti1 165.7(4)
C8 C13 P4 Ti1 -8.2(3)
C22 C21 P4 C13 52.0(4)
C23 C21 P4 C13 175.6(3)
C22 C21 P4 C24 163.2(4)
C23 C21 P4 C24 -73.2(4)
C22 C21 P4 Ti1 -57.7(4)
C23 C21 P4 Ti1 65.9(3)
C26 C24 P4 C13 66.5(4)
C25 C24 P4 C13 -59.9(4)
C26 C24 P4 C21 -43.0(4)
C25 C24 P4 C21 -169.4(4)
C26 C24 P4 Ti1 177.1(3)
C25 C24 P4 Ti1 50.6(4)
C13 C8 N1 C1 -154.4(4)
C9 C8 N1 C1 29.0(6)
C13 C8 N1 Ti1 23.8(6)
C9 C8 N1 Ti1 -152.8(4)
C6 C1 N1 C8 43.0(6)
C2 C1 N1 C8 -140.1(4)
C6 C1 N1 Ti1 -135.3(4)
C2 C1 N1 Ti1 41.5(5)
